data_4309395
loop_
_publ_author_name
'Zhicheng Zhu'
'Satoru Karasawa'
'Noboru Koga'

_publ_section_title
;
Crystal Structures and Magnetic Properties of Complexes of MIICl2 (M = Cu,
Ni, and Co) Coordinated with
4-(N-tert-butyloxyamino)-2-(methoxymethylenyl)pyridine: 2D Magnetic
Anisotropy of the Aminoxyl-CoII Complex in the Crystalline State
;
_journal_name_full 'Inorganic Chemistry'
_journal_page_first 6004
_journal_page_last 6011
_journal_paper_doi 10.1021/ic048441x
_journal_volume 44
_journal_year 2005
_chemical_formula_moiety 'C22 H34 Cl2 Co N4 O4 '
_chemical_formula_sum 'C22 H34 Cl2 Co N4 O4'
_chemical_formula_weight 548.37
_space_group_IT_number 15
_symmetry_cell_setting monoclinic
_symmetry_Int_Tables_number 15
_symmetry_space_group_name_Hall '-C 2yc'
_symmetry_space_group_name_H-M 'C 1 2/c 1'
_cell_angle_alpha 90
_cell_angle_beta 135.128(8)
_cell_angle_gamma 90
_cell_formula_units_Z 4
_cell_length_a 20.132(3)
_cell_length_b 11.218(3)
_cell_length_c 16.201(3)
_cell_measurement_reflns_used 4056
_cell_measurement_temperature 123.1
_cell_measurement_theta_max 27.3
_cell_measurement_theta_min 3.3
_cell_volume 2581.4(10)
_computing_cell_refinement Unknown
_computing_data_collection Unknown
_computing_data_reduction CrystalStructure
_computing_publication_material 'CrystalStructure Ver. 3.5.1'
_computing_structure_refinement CRYSTALS
_computing_structure_solution SIR92
_diffrn_measured_fraction_theta_full 0.9971
_diffrn_measured_fraction_theta_max 0.9971
_diffrn_radiation_type 'Mo K\a'
_diffrn_radiation_wavelength 0.7107
_diffrn_reflns_av_R_equivalents 0.052
_diffrn_reflns_limit_h_max 26
_diffrn_reflns_limit_h_min -23
_diffrn_reflns_limit_k_max 12
_diffrn_reflns_limit_k_min -14
_diffrn_reflns_limit_l_max 21
_diffrn_reflns_limit_l_min -20
_diffrn_reflns_number 25264
_diffrn_reflns_theta_full 27.46
_diffrn_reflns_theta_max 27.46
_exptl_absorpt_coefficient_mu 0.906
_exptl_absorpt_correction_T_max 0.939
_exptl_absorpt_correction_T_min 0.705
_exptl_absorpt_correction_type psi-scan
_exptl_absorpt_process_details '(North, Phillips & Mathews, 1968)'
_exptl_crystal_colour red
_exptl_crystal_density_diffrn 1.411
_exptl_crystal_density_method 'not measured'
_exptl_crystal_description chunk
_exptl_crystal_F_000 1148.00
_exptl_crystal_size_max 0.40
_exptl_crystal_size_mid 0.14
_exptl_crystal_size_min 0.07
_refine_diff_density_max 0.49
_refine_diff_density_min -0.26
_refine_ls_extinction_method none
_refine_ls_goodness_of_fit_ref 1.405
_refine_ls_hydrogen_treatment refall
_refine_ls_number_parameters 167
_refine_ls_number_reflns 2340
_refine_ls_R_factor_gt 0.0340
_refine_ls_shift/su_max 0.0000
_refine_ls_structure_factor_coef Fsqd
_refine_ls_weighting_details 'w = 1.0'
_refine_ls_weighting_scheme unit
_refine_ls_wR_factor_ref 0.0700
_reflns_number_gt 2329
_reflns_number_total 3103
_reflns_threshold_expression F^2^>2.0\s(F^2^)
_cod_data_source_file ic048441xsi20041105_094937.cif
_cod_data_source_block '_201-150C_________________'
_cod_depositor_comments
;
The following automatic conversions were performed:

'_exptl_absorpt_correction_type' tag value 'psi-scans' was replaced
with 'psi-scan' value.

Automatic conversion script
Id: cif_fix_values 1646 2011-03-28 12:23:43Z adriana 
;
_cod_original_cell_volume 2581.5(8)
_cod_original_formula_sum 'C22 H34 Cl2 Co N4 O4 '
_cod_database_code 4309395

loop_
_symmetry_equiv_pos_as_xyz
x,y,z
-x,-y,-z
x+1/2,y+1/2,z
-x+1/2,-y+1/2,-z
-x,y,-z+1/2
x,-y,z+1/2
-x+1/2,y+1/2,-z+1/2
x+1/2,-y+1/2,z+1/2

loop_
_atom_site_label
_atom_site_type_symbol
_atom_site_fract_x
_atom_site_fract_y
_atom_site_fract_z
_atom_site_U_iso_or_equiv
_atom_site_adp_type
_atom_site_occupancy
_atom_site_symmetry_multiplicity
_atom_site_calc_flag
_atom_site_refinement_flags
_atom_site_disorder_assembly
_atom_site_disorder_group
Co(1) Co 1.0000 0.03238(4) 0.7500 0.0168(1) Uani 1.00 1 d . . .
Cl(1) Cl 1.07219(4) 0.15693(6) 0.91370(5) 0.0224(1) Uani 1.00 1 d . . .
O(1) O 0.6337(2) 0.1472(2) 0.6935(3) 0.0548(8) Uani 1.00 1 d . . .
O(2) O 1.0214(1) -0.1215(2) 0.8497(1) 0.0241(4) Uani 1.00 1 d . . .
N(1) N 0.8785(1) 0.0207(2) 0.7189(2) 0.0182(5) Uani 1.00 1 d . . .
N(2) N 0.6651(1) 0.0421(2) 0.7105(2) 0.0253(5) Uani 1.00 1 d . . .
C(1) C 0.8008(2) 0.0888(2) 0.6404(2) 0.0204(6) Uani 1.00 1 d . . .
C(2) C 0.7300(2) 0.0973(2) 0.6356(2) 0.0215(6) Uani 1.00 1 d . . .
C(3) C 0.7375(2) 0.0296(2) 0.7139(2) 0.0209(6) Uani 1.00 1 d . . .
C(4) C 0.8161(2) -0.0426(2) 0.7948(2) 0.0213(6) Uani 1.00 1 d . . .
C(5) C 0.8854(1) -0.0425(2) 0.7949(2) 0.0192(5) Uani 1.00 1 d . . .
C(6) C 0.9757(2) -0.1105(2) 0.8870(2) 0.0220(6) Uani 1.00 1 d . . .
C(7) C 1.1106(2) -0.1796(3) 0.9341(3) 0.0361(8) Uani 1.00 1 d . . .
C(8) C 0.6194(2) -0.0591(2) 0.7159(2) 0.0218(6) Uani 1.00 1 d . . .
C(9) C 0.6204(2) -0.1691(2) 0.6622(2) 0.0279(7) Uani 1.00 1 d . . .
C(10) C 0.6711(2) -0.0787(3) 0.8427(2) 0.0300(7) Uani 1.00 1 d . . .
C(11) C 0.5176(2) -0.0234(3) 0.6439(2) 0.0308(7) Uani 1.00 1 d . . .
H(1) H 0.8033(2) 0.1363(2) 0.5878(2) 0.023(1) Uiso 1.00 1 c . . .
H(2) H 0.6762(2) 0.1484(2) 0.5788(2) 0.024(1) Uiso 1.00 1 c . . .
H(3) H 0.8162(2) -0.0854(2) 0.8447(2) 0.027(1) Uiso 1.00 1 c . . .
H(4) H 0.9624(2) -0.1833(2) 0.8989(2) 0.028(1) Uiso 1.00 1 c . . .
H(5) H 1.0184(2) -0.0742(2) 0.9619(2) 0.028(1) Uiso 1.00 1 c . . .
H(6) H 1.1027(2) -0.2544(3) 0.9543(3) 0.048(1) Uiso 1.00 1 c . . .
H(7) H 1.1527(2) -0.1324(3) 1.0103(3) 0.048(1) Uiso 1.00 1 c . . .
H(8) H 1.1357(2) -0.1944(3) 0.9073(3) 0.047(1) Uiso 1.00 1 c . . .
H(9) H 0.6798(2) -0.1907(2) 0.7040(2) 0.034(1) Uiso 1.00 1 c . . .
H(10) H 0.5908(2) -0.1557(2) 0.5780(2) 0.034(1) Uiso 1.00 1 c . . .
H(11) H 0.5888(2) -0.2327(2) 0.6590(2) 0.034(1) Uiso 1.00 1 c . . .
H(12) H 0.7316(2) -0.1052(3) 0.8850(2) 0.035(1) Uiso 1.00 1 c . . .
H(13) H 0.6706(2) -0.0042(3) 0.8700(2) 0.035(1) Uiso 1.00 1 c . . .
H(14) H 0.6376(2) -0.1412(3) 0.8470(2) 0.035(1) Uiso 1.00 1 c . . .
H(15) H 0.4894(2) -0.0921(3) 0.6470(2) 0.036(1) Uiso 1.00 1 c . . .
H(16) H 0.5143(2) 0.0429(3) 0.6750(2) 0.036(1) Uiso 1.00 1 c . . .
H(17) H 0.4884(2) -0.0061(3) 0.5680(2) 0.036(1) Uiso 1.00 1 c . . .

loop_
_atom_site_aniso_label
_atom_site_aniso_U_11
_atom_site_aniso_U_22
_atom_site_aniso_U_33
_atom_site_aniso_U_12
_atom_site_aniso_U_13
_atom_site_aniso_U_23
Co(1) 0.0141(2) 0.0206(2) 0.0161(2) 0.0000 0.0109(2) 0.0000
Cl(1) 0.0169(3) 0.0297(3) 0.0197(3) -0.0004(2) 0.0127(2) -0.0041(2)
O(1) 0.070(2) 0.031(1) 0.109(2) 0.017(1) 0.079(2) 0.019(1)
O(2) 0.0228(9) 0.028(1) 0.0275(9) 0.0066(7) 0.0198(8) 0.0061(7)
N(1) 0.0159(9) 0.023(1) 0.0166(9) -0.0015(8) 0.0118(8) -0.0010(8)
N(2) 0.025(1) 0.025(1) 0.035(1) 0.0042(9) 0.024(1) 0.005(1)
C(1) 0.017(1) 0.025(1) 0.017(1) -0.0015(9) 0.0110(9) -0.0003(9)
C(2) 0.016(1) 0.025(1) 0.019(1) -0.003(1) 0.010(1) -0.001(1)
C(3) 0.018(1) 0.023(1) 0.024(1) -0.003(1) 0.016(1) -0.002(1)
C(4) 0.020(1) 0.024(1) 0.022(1) -0.002(1) 0.016(1) 0.002(1)
C(5) 0.016(1) 0.020(1) 0.019(1) -0.0009(9) 0.0117(9) -0.0006(9)
C(6) 0.019(1) 0.028(1) 0.023(1) 0.001(1) 0.016(1) 0.004(1)
C(7) 0.030(1) 0.044(2) 0.045(2) 0.016(1) 0.030(1) 0.019(1)
C(8) 0.016(1) 0.028(1) 0.022(1) 0.0002(9) 0.014(1) 0.004(1)
C(9) 0.022(1) 0.030(1) 0.033(1) -0.002(1) 0.020(1) 0.001(1)
C(10) 0.021(1) 0.045(2) 0.022(1) 0.005(1) 0.015(1) 0.008(1)
C(11) 0.018(1) 0.046(2) 0.026(1) 0.005(1) 0.015(1) 0.007(1)

loop_
_atom_type_symbol
_atom_type_description
_atom_type_scat_dispersion_real
_atom_type_scat_dispersion_imag
_atom_type_scat_source
Co Co 0.349 0.972
;
International Tables for Crystallography
(1992, Vol. C, Tables 4.2.6.8 and 6.1.1.4)
;
Cl Cl 0.148 0.159
;
International Tables for Crystallography
(1992, Vol. C, Tables 4.2.6.8 and 6.1.1.4)
;
C C 0.003 0.002
;
International Tables for Crystallography
(1992, Vol. C, Tables 4.2.6.8 and 6.1.1.4)
;
H H 0.000 0.000
;
International Tables for Crystallography
(1992, Vol. C, Table 6.1.1.4)
;
O O 0.011 0.006
;
International Tables for Crystallography
(1992, Vol. C, Tables 4.2.6.8 and 6.1.1.4)
;
N N 0.006 0.003
;
International Tables for Crystallography
(1992, Vol. C, Tables 4.2.6.8 and 6.1.1.4)
;

loop_
_geom_angle_atom_site_label_1
_geom_angle_atom_site_label_2
_geom_angle_atom_site_label_3
_geom_angle
_geom_angle_publ_flag
_geom_angle_site_symmetry_1
_geom_angle_site_symmetry_2
_geom_angle_site_symmetry_3
Cl(1) Co(1) O(2) 89.73(6) yes . . .
Cl(1) Co(1) N(1) 89.50(6) yes . . .
O(2) Co(1) N(1) 73.58(9) yes . . .
C(6) O(2) C(7) 112.7(3) yes . . .
C(6) O(2) Co(1) 113.5(1) yes . . .
C(7) O(2) Co(1) 121.5(2) yes . . .
C(1) N(1) C(5) 117.5(3) yes . . .
C(1) N(1) Co(1) 123.9(2) yes . . .
C(5) N(1) Co(1) 117.6(2) yes . . .
C(3) N(2) C(8) 125.0(2) yes . . .
C(3) N(2) O(1) 115.9(3) yes . . .
C(8) N(2) O(1) 118.9(3) yes . . .
C(2) C(1) H(1) 124.8(3) no . . .
C(2) C(1) N(1) 123.6(3) yes . . .
H(1) C(1) N(1) 111.5(4) no . . .
C(3) C(2) H(2) 121.0(4) no . . .
C(3) C(2) C(1) 118.2(2) yes . . .
H(2) C(2) C(1) 120.8(4) no . . .
C(4) C(3) N(2) 122.9(3) yes . . .
C(4) C(3) C(2) 119.4(3) yes . . .
N(2) C(3) C(2) 117.6(2) yes . . .
C(5) C(4) H(3) 127.5(3) no . . .
C(5) C(4) C(3) 118.0(3) yes . . .
H(3) C(4) C(3) 114.5(4) no . . .
C(6) C(5) N(1) 116.5(3) yes . . .
C(6) C(5) C(4) 120.3(3) yes . . .
N(1) C(5) C(4) 123.2(2) yes . . .
H(4) C(6) H(5) 104.4(4) no . . .
H(4) C(6) O(2) 112.6(4) no . . .
H(4) C(6) C(5) 109.3(3) no . . .
H(5) C(6) O(2) 108.0(4) no . . .
H(5) C(6) C(5) 114.4(3) no . . .
O(2) C(6) C(5) 108.2(3) yes . . .
H(6) C(7) H(7) 103.8(5) no . . .
H(6) C(7) H(8) 107.1(5) no . . .
H(6) C(7) O(2) 109.1(4) no . . .
H(7) C(7) H(8) 114.8(5) no . . .
H(7) C(7) O(2) 109.0(4) no . . .
H(8) C(7) O(2) 112.6(4) no . . .
C(9) C(8) C(10) 112.5(2) yes . . .
C(9) C(8) C(11) 109.4(2) yes . . .
C(9) C(8) N(2) 108.9(3) yes . . .
C(10) C(8) C(11) 109.3(3) yes . . .
C(10) C(8) N(2) 109.0(2) yes . . .
C(11) C(8) N(2) 107.6(2) yes . . .
H(9) C(9) H(10) 104.5(6) no . . .
H(9) C(9) H(11) 109.1(4) no . . .
H(9) C(9) C(8) 109.9(3) no . . .
H(10) C(9) H(11) 107.6(3) no . . .
H(10) C(9) C(8) 113.9(3) no . . .
H(11) C(9) C(8) 111.5(5) no . . .
H(12) C(10) H(13) 112.4(3) no . . .
H(12) C(10) H(14) 108.5(4) no . . .
H(12) C(10) C(8) 109.1(5) no . . .
H(13) C(10) H(14) 110.6(6) no . . .
H(13) C(10) C(8) 106.2(3) no . . .
H(14) C(10) C(8) 110.0(2) no . . .
H(15) C(11) H(16) 109.7(6) no . . .
H(15) C(11) H(17) 112.6(3) no . . .
H(15) C(11) C(8) 105.5(3) no . . .
H(16) C(11) H(17) 109.2(4) no . . .
H(16) C(11) C(8) 111.7(3) no . . .
H(17) C(11) C(8) 108.2(5) no . . .

loop_
_geom_bond_atom_site_label_1
_geom_bond_atom_site_label_2
_geom_bond_distance
_geom_bond_publ_flag
_geom_bond_site_symmetry_1
_geom_bond_site_symmetry_2
Co(1) Cl(1) 2.3738(7) yes . .
Co(1) O(2) 2.188(2) yes . .
Co(1) N(1) 2.124(3) yes . .
O(1) N(2) 1.271(3) yes . .
O(2) C(6) 1.420(5) yes . .
O(2) C(7) 1.428(3) yes . .
N(1) C(1) 1.351(3) yes . .
N(1) C(5) 1.339(4) yes . .
N(2) C(3) 1.425(5) yes . .
N(2) C(8) 1.503(4) yes . .
C(1) C(2) 1.374(6) yes . .
C(1) H(1) 1.035(5) no . .
C(2) C(3) 1.392(5) yes . .
C(2) H(2) 0.968(3) no . .
C(3) C(4) 1.393(3) yes . .
C(4) C(5) 1.394(5) yes . .
C(4) H(3) 0.940(5) no . .
C(5) C(6) 1.507(3) yes . .
C(6) H(4) 0.920(4) no . .
C(6) H(5) 0.947(3) no . .
C(7) H(6) 0.955(5) no . .
C(7) H(7) 1.019(4) no . .
C(7) H(8) 0.884(7) no . .
C(8) C(9) 1.518(5) yes . .
C(8) C(10) 1.524(4) yes . .
C(8) C(11) 1.528(4) yes . .
C(9) H(9) 0.893(4) no . .
C(9) H(10) 1.041(5) no . .
C(9) H(11) 0.934(5) no . .
C(10) H(12) 0.927(4) no . .
C(10) H(13) 0.948(5) no . .
C(10) H(14) 1.009(5) no . .
C(11) H(15) 0.980(5) no . .
C(11) H(16) 0.926(5) no . .
C(11) H(17) 0.933(5) no . .

loop_
_geom_contact_atom_site_label_1
_geom_contact_atom_site_label_2
_geom_contact_distance
_geom_contact_publ_flag
_geom_contact_site_symmetry_1
_geom_contact_site_symmetry_2
Co(1) Cl(1) 2.3738(7) yes . 55501
Co(1) O(2) 2.188(2) yes . 55501
Co(1) N(1) 2.124(3) yes . 55501
Co(1) C(1) 3.089(3) yes . 55501
Co(1) C(5) 2.989(4) yes . 55501
Co(1) C(6) 3.046(4) yes . 55501
Co(1) C(7) 3.177(3) yes . 55501
Co(1) H(1) 3.032(2) no . 55501
Co(1) H(4) 3.852(4) no . 55501
Co(1) H(5) 3.399(4) no . 55501
Co(1) H(6) 3.986(3) no . 55501
Co(1) H(7) 3.504(3) no . 55501
Co(1) H(8) 3.250(3) no . 55501
Cl(1) Co(1) 2.3738(7) yes . 55501
Cl(1) O(2) 3.221(2) yes . 55501
Cl(1) N(1) 3.172(2) yes . 55501
Cl(1) C(1) 3.968(2) yes . 55501
Cl(1) C(2) 3.799(2) yes . 55508
Cl(1) C(5) 3.549(3) yes . 55501
Cl(1) C(6) 3.432(3) yes . 55501
Cl(1) C(7) 3.820(3) yes . 55501
Cl(1) C(9) 3.688(4) yes . 65606
Cl(1) C(11) 3.822(3) yes . 65606
Cl(1) H(2) 2.893(2) no . 55508
Cl(1) H(5) 3.116(3) no . 55501
Cl(1) H(7) 3.467(3) no . 55501
Cl(1) H(10) 3.978(4) no . 65606
Cl(1) H(11) 2.830(4) no . 65606
Cl(1) H(14) 3.169(4) no . 55505
Cl(1) H(14) 3.939(2) no . 65606
Cl(1) H(15) 2.950(3) no . 65606
O(1) O(2) 3.725(4) yes . 65606
O(1) C(2) 2.744(6) yes . 55501
O(1) C(3) 2.288(5) yes . 55501
O(1) C(4) 3.488(4) yes . 55501
O(1) C(4) 3.591(4) yes . 65606
O(1) C(5) 3.523(3) yes . 65606
O(1) C(6) 3.141(4) yes . 65606
O(1) C(8) 2.392(4) yes . 55501
O(1) C(9) 3.567(4) yes . 55501
O(1) C(10) 3.202(5) yes . 55501
O(1) C(11) 2.667(5) yes . 55501
O(1) H(2) 2.537(7) no . 55501
O(1) H(3) 3.681(4) no . 55501
O(1) H(3) 3.359(4) no . 65606
O(1) H(4) 2.344(3) no . 65606
O(1) H(5) 3.815(3) no . 65606
O(1) H(6) 3.667(5) no . 65606
O(1) H(9) 3.877(4) no . 55501
O(1) H(9) 3.366(5) no . 65606
O(1) H(10) 3.674(4) no . 55501
O(1) H(10) 3.407(3) no . 65603
O(1) H(12) 3.586(4) no . 55501
O(1) H(13) 2.934(5) no . 55501
O(1) H(15) 3.622(5) no . 55501
O(1) H(16) 2.493(6) no . 55501
O(1) H(17) 2.687(4) no . 55501
O(1) H(17) 3.426(4) no . 65603
O(2) Co(1) 2.188(2) yes . 55501
O(2) Cl(1) 3.221(2) yes . 55501
O(2) O(1) 3.725(4) yes . 64606
O(2) N(1) 2.583(3) yes . 55501
O(2) C(1) 3.929(3) yes . 55501
O(2) C(4) 3.666(5) yes . 55501
O(2) C(5) 2.372(4) yes . 55501
O(2) H(4) 1.967(5) no . 55501
O(2) H(5) 1.935(5) no . 55501
O(2) H(6) 1.961(3) no . 55501
O(2) H(7) 2.006(3) no . 55501
O(2) H(8) 1.947(4) no . 55501
O(2) H(10) 3.816(4) no . 54508
O(2) H(16) 3.800(4) no . 64606
N(1) Co(1) 2.124(3) yes . 55501
N(1) Cl(1) 3.172(2) yes . 55501
N(1) O(2) 2.583(3) yes . 55501
N(1) C(2) 2.402(4) yes . 55501
N(1) C(3) 2.783(5) yes . 55501
N(1) C(4) 2.404(5) yes . 55501
N(1) C(6) 2.421(3) yes . 55501
N(1) C(7) 3.994(3) yes . 55501
N(1) C(9) 3.969(4) yes . 65606
N(1) H(1) 1.981(3) no . 55501
N(1) H(2) 3.268(4) no . 55501
N(1) H(3) 3.281(5) no . 55501
N(1) H(4) 3.100(3) no . 55501
N(1) H(5) 2.974(3) no . 55501
N(1) H(9) 3.935(4) no . 65606
N(1) H(11) 3.185(4) no . 65606
N(1) H(14) 3.891(4) no . 65606
N(2) C(1) 3.664(6) yes . 55501
N(2) C(2) 2.411(6) yes . 55501
N(2) C(4) 2.475(4) yes . 55501
N(2) C(5) 3.721(5) yes . 55501
N(2) C(9) 2.457(3) yes . 55501
N(2) C(10) 2.465(5) yes . 55501
N(2) C(11) 2.446(5) yes . 55501
N(2) H(2) 2.588(5) no . 55501
N(2) H(3) 2.580(3) no . 55501
N(2) H(4) 3.573(3) no . 65606
N(2) H(9) 2.639(4) no . 55501
N(2) H(9) 3.811(4) no . 65606
N(2) H(10) 2.687(3) no . 55501
N(2) H(10) 3.984(3) no . 65603
N(2) H(11) 3.278(4) no . 55501
N(2) H(12) 2.675(4) no . 55501
N(2) H(13) 2.561(6) no . 55501
N(2) H(14) 3.342(5) no . 55501
N(2) H(15) 3.269(5) no . 55501
N(2) H(16) 2.659(5) no . 55501
N(2) H(17) 2.577(4) no . 55501
N(2) H(17) 3.211(3) no . 65603
C(1) Co(1) 3.089(3) yes . 55501
C(1) Cl(1) 3.968(2) yes . 55501
C(1) O(2) 3.929(3) yes . 55501
C(1) N(2) 3.664(6) yes . 55501
C(1) C(3) 2.374(6) yes . 55501
C(1) C(4) 2.726(5) yes . 55501
C(1) C(5) 2.300(3) yes . 55501
C(1) C(6) 3.664(3) yes . 55501
C(1) C(9) 3.596(4) yes . 65606
C(1) C(10) 3.754(4) yes . 65606
C(1) H(2) 2.046(5) no . 55501
C(1) H(3) 3.664(5) no . 55501
C(1) H(9) 3.350(5) no . 65606
C(1) H(11) 3.044(4) no . 65606
C(1) H(12) 3.463(4) no . 65606
C(1) H(14) 3.224(4) no . 65606
C(2) O(1) 2.744(6) yes . 55501
C(2) N(1) 2.402(4) yes . 55501
C(2) N(2) 2.411(6) yes . 55501
C(2) C(4) 2.405(4) yes . 55501
C(2) C(5) 2.731(3) yes . 55501
C(2) C(8) 3.720(6) yes . 55501
C(2) C(9) 3.915(5) yes . 55501
C(2) C(9) 3.562(3) yes . 65606
C(2) C(11) 3.748(3) yes . 65603
C(2) H(1) 2.141(6) no . 55501
C(2) H(3) 3.219(4) no . 55501
C(2) H(3) 3.749(4) no . 65606
C(2) H(9) 3.779(5) no . 55501
C(2) H(9) 3.003(4) no . 65606
C(2) H(10) 3.616(4) no . 55501
C(2) H(11) 3.288(3) no . 65606
C(2) H(12) 3.495(4) no . 65606
C(2) H(14) 3.837(5) no . 65606
C(2) H(15) 3.437(3) no . 65603
C(2) H(17) 3.271(3) no . 65603
C(3) O(1) 2.288(5) yes . 55501
C(3) N(1) 2.783(5) yes . 55501
C(3) C(1) 2.374(6) yes . 55501
C(3) C(5) 2.388(4) yes . 55501
C(3) C(6) 3.778(4) yes . 55501
C(3) C(8) 2.598(5) yes . 55501
C(3) C(9) 2.902(4) yes . 55501
C(3) C(9) 3.937(4) yes . 65606
C(3) C(10) 3.402(6) yes . 55501
C(3) C(11) 3.758(5) yes . 55501
C(3) H(1) 3.346(6) no . 55501
C(3) H(2) 2.064(4) no . 55501
C(3) H(3) 1.977(3) no . 55501
C(3) H(4) 3.994(4) no . 55501
C(3) H(9) 2.687(4) no . 55501
C(3) H(9) 3.354(4) no . 65606
C(3) H(10) 2.945(3) no . 55501
C(3) H(11) 3.826(4) no . 55501
C(3) H(11) 3.658(4) no . 65606
C(3) H(12) 3.233(6) no . 55501
C(3) H(13) 3.631(6) no . 55501
C(3) H(17) 3.755(4) no . 55501
C(3) H(17) 3.488(3) no . 65603
C(4) O(1) 3.488(4) yes . 55501
C(4) O(1) 3.591(4) yes . 64606
C(4) O(2) 3.666(5) yes . 55501
C(4) N(1) 2.404(5) yes . 55501
C(4) N(2) 2.475(4) yes . 55501
C(4) C(1) 2.726(5) yes . 55501
C(4) C(2) 2.405(4) yes . 55501
C(4) C(6) 2.516(4) yes . 55501
C(4) C(8) 3.190(5) yes . 55501
C(4) C(9) 3.186(4) yes . 55501
C(4) C(10) 3.536(6) yes . 55501
C(4) H(1) 3.757(5) no . 55501
C(4) H(2) 3.286(3) no . 55501
C(4) H(2) 3.973(4) no . 64606
C(4) H(4) 2.639(4) no . 55501
C(4) H(5) 2.901(3) no . 55501
C(4) H(9) 2.595(4) no . 55501
C(4) H(9) 3.949(4) no . 65606
C(4) H(10) 3.455(3) no . 55501
C(4) H(11) 3.780(4) no . 65606
C(4) H(12) 3.008(6) no . 55501
C(4) H(13) 3.913(6) no . 55501
C(5) Co(1) 2.989(4) yes . 55501
C(5) Cl(1) 3.549(3) yes . 55501
C(5) O(1) 3.523(3) yes . 64606
C(5) O(2) 2.372(4) yes . 55501
C(5) N(2) 3.721(5) yes . 55501
C(5) C(1) 2.300(3) yes . 55501
C(5) C(2) 2.731(3) yes . 55501
C(5) C(3) 2.388(4) yes . 55501
C(5) C(7) 3.677(4) yes . 55501
C(5) H(1) 3.185(4) no . 55501
C(5) H(2) 3.698(3) no . 55501
C(5) H(3) 2.102(6) no . 55501
C(5) H(4) 2.009(3) no . 55501
C(5) H(5) 2.086(3) no . 55501
C(5) H(6) 3.931(4) no . 55501
C(5) H(7) 3.942(4) no . 55501
C(5) H(9) 3.665(5) no . 55501
C(5) H(11) 3.514(4) no . 65606
C(6) Co(1) 3.046(4) yes . 55501
C(6) Cl(1) 3.432(3) yes . 55501
C(6) O(1) 3.141(4) yes . 64606
C(6) N(1) 2.421(3) yes . 55501
C(6) C(1) 3.664(3) yes . 55501
C(6) C(3) 3.778(4) yes . 55501
C(6) C(4) 2.516(4) yes . 55501
C(6) C(7) 2.372(5) yes . 55501
C(6) H(3) 2.782(5) no . 55501
C(6) H(6) 2.526(5) no . 55501
C(6) H(7) 2.581(4) no . 55501
C(6) H(8) 3.142(6) no . 55501
C(6) H(10) 3.414(4) no . 54508
C(6) H(11) 3.671(4) no . 54508
C(7) Co(1) 3.177(3) yes . 55501
C(7) Cl(1) 3.820(3) yes . 55501
C(7) N(1) 3.994(3) yes . 55501
C(7) C(5) 3.677(4) yes . 55501
C(7) C(6) 2.372(5) yes . 55501
C(7) C(9) 3.942(6) yes . 54508
C(7) H(4) 2.612(6) no . 55501
C(7) H(5) 2.496(6) no . 55501
C(7) H(9) 3.814(6) no . 54508
C(7) H(10) 3.214(6) no . 54508
C(7) H(16) 3.584(4) no . 64606
C(8) O(1) 2.392(4) yes . 55501
C(8) C(2) 3.720(6) yes . 55501
C(8) C(3) 2.598(5) yes . 55501
C(8) C(4) 3.190(5) yes . 55501
C(8) H(2) 3.907(5) no . 55501
C(8) H(3) 2.901(4) no . 55501
C(8) H(9) 2.006(5) no . 55501
C(8) H(10) 2.161(5) no . 55501
C(8) H(11) 2.053(4) no . 55501
C(8) H(12) 2.026(3) no . 55501
C(8) H(13) 2.007(5) no . 55501
C(8) H(14) 2.096(5) no . 55501
C(8) H(15) 2.024(5) no . 55501
C(8) H(16) 2.058(5) no . 55501
C(8) H(17) 2.023(3) no . 55501
C(8) H(17) 3.501(5) no . 65603
C(9) Cl(1) 3.688(4) yes . 64606
C(9) O(1) 3.567(4) yes . 55501
C(9) N(1) 3.969(4) yes . 64606
C(9) N(2) 2.457(3) yes . 55501
C(9) C(1) 3.596(4) yes . 64606
C(9) C(2) 3.915(5) yes . 55501
C(9) C(2) 3.562(3) yes . 64606
C(9) C(3) 2.902(4) yes . 55501
C(9) C(3) 3.937(4) yes . 64606
C(9) C(4) 3.186(4) yes . 55501
C(9) C(10) 2.529(5) yes . 55501
C(9) C(11) 2.485(5) yes . 55501
C(9) H(1) 3.836(5) no . 64606
C(9) H(2) 3.771(3) no . 64606
C(9) H(3) 2.939(3) no . 55501
C(9) H(12) 2.665(4) no . 55501
C(9) H(13) 3.310(5) no . 55501
C(9) H(14) 2.778(6) no . 55501
C(9) H(15) 2.617(6) no . 55501
C(9) H(16) 3.300(5) no . 55501
C(9) H(17) 2.644(4) no . 55501
C(9) H(17) 3.315(4) no . 65603
C(10) O(1) 3.202(5) yes . 55501
C(10) N(2) 2.465(5) yes . 55501
C(10) C(1) 3.499(4) yes . 55504
C(10) C(1) 3.754(4) yes . 64606
C(10) C(2) 3.998(5) yes . 55504
C(10) C(3) 3.402(6) yes . 55501
C(10) C(4) 3.536(6) yes . 55501
C(10) C(9) 2.529(5) yes . 55501
C(10) C(11) 2.490(3) yes . 55501
C(10) H(1) 2.879(4) no . 55504
C(10) H(1) 3.307(4) no . 64606
C(10) H(2) 3.833(6) no . 55504
C(10) H(2) 3.861(4) no . 64606
C(10) H(3) 2.899(6) no . 55501
C(10) H(9) 2.686(6) no . 55501
C(10) H(10) 3.453(5) no . 55501
C(10) H(11) 2.756(4) no . 55501
C(10) H(15) 2.649(3) no . 55501
C(10) H(15) 3.353(6) no . 65602
C(10) H(16) 2.654(3) no . 55501
C(10) H(16) 3.789(6) no . 65602
C(10) H(17) 3.286(3) no . 55501
C(11) Cl(1) 3.822(3) yes . 64606
C(11) O(1) 2.667(5) yes . 55501
C(11) N(2) 2.446(5) yes . 55501
C(11) C(2) 3.748(3) yes . 65603
C(11) C(3) 3.758(5) yes . 55501
C(11) C(9) 2.485(5) yes . 55501
C(11) C(10) 2.490(3) yes . 55501
C(11) C(11) 3.970(6) yes . 65602
C(11) H(2) 3.202(3) no . 65603
C(11) H(4) 3.950(4) no . 65606
C(11) H(6) 3.469(4) no . 65606
C(11) H(9) 3.260(5) no . 55501
C(11) H(10) 2.783(6) no . 55501
C(11) H(10) 3.257(4) no . 65603
C(11) H(11) 2.670(5) no . 55501
C(11) H(12) 3.288(3) no . 55501
C(11) H(13) 2.638(3) no . 55501
C(11) H(13) 3.638(6) no . 65602
C(11) H(14) 2.672(4) no . 55501
C(11) H(14) 3.489(6) no . 65602
C(11) H(15) 3.571(6) no . 65602
C(11) H(16) 3.499(6) no . 65602
C(11) H(17) 3.367(6) no . 65603
H(1) Co(1) 3.032(2) no . 55501
H(1) N(1) 1.981(3) no . 55501
H(1) C(2) 2.141(6) no . 55501
H(1) C(3) 3.346(6) no . 55501
H(1) C(4) 3.757(5) no . 55501
H(1) C(5) 3.185(4) no . 55501
H(1) C(9) 3.836(5) no . 65606
H(1) C(10) 3.307(4) no . 65606
H(2) O(1) 2.537(7) no . 55501
H(2) N(1) 3.268(4) no . 55501
H(2) N(2) 2.588(5) no . 55501
H(2) C(1) 2.046(5) no . 55501
H(2) C(3) 2.064(4) no . 55501
H(2) C(4) 3.286(3) no . 55501
H(2) C(4) 3.973(4) no . 65606
H(2) C(5) 3.698(3) no . 55501
H(2) C(8) 3.907(5) no . 55501
H(2) C(9) 3.771(3) no . 65606
H(2) C(10) 3.861(4) no . 65606
H(2) C(11) 3.202(3) no . 65603
H(3) O(1) 3.681(4) no . 55501
H(3) O(1) 3.359(4) no . 64606
H(3) N(1) 3.281(5) no . 55501
H(3) N(2) 2.580(3) no . 55501
H(3) C(1) 3.664(5) no . 55501
H(3) C(2) 3.219(4) no . 55501
H(3) C(2) 3.749(4) no . 64606
H(3) C(3) 1.977(3) no . 55501
H(3) C(5) 2.102(6) no . 55501
H(3) C(6) 2.782(5) no . 55501
H(3) C(8) 2.901(4) no . 55501
H(3) C(9) 2.939(3) no . 55501
H(3) C(10) 2.899(6) no . 55501
H(4) Co(1) 3.852(4) no . 55501
H(4) O(1) 2.344(3) no . 64606
H(4) O(2) 1.967(5) no . 55501
H(4) N(1) 3.100(3) no . 55501
H(4) N(2) 3.573(3) no . 64606
H(4) C(3) 3.994(4) no . 55501
H(4) C(4) 2.639(4) no . 55501
H(4) C(5) 2.009(3) no . 55501
H(4) C(7) 2.612(6) no . 55501
H(4) C(9) 3.439(3) no . 54508
H(4) C(11) 3.950(4) no . 64606
H(5) Co(1) 3.399(4) no . 55501
H(5) Cl(1) 3.116(3) no . 55501
H(5) O(1) 3.815(3) no . 64606
H(5) O(2) 1.935(5) no . 55501
H(5) N(1) 2.974(3) no . 55501
H(5) C(4) 2.901(3) no . 55501
H(5) C(5) 2.086(3) no . 55501
H(5) C(7) 2.496(6) no . 55501
H(5) C(9) 3.687(4) no . 54508
H(6) Co(1) 3.986(3) no . 55501
H(6) O(1) 3.667(5) no . 64606
H(6) O(2) 1.961(3) no . 55501
H(6) C(5) 3.931(4) no . 55501
H(6) C(6) 2.526(5) no . 55501
H(6) C(9) 3.240(6) no . 54508
H(6) C(11) 3.469(4) no . 64606
H(7) Co(1) 3.504(3) no . 55501
H(7) Cl(1) 3.467(3) no . 55501
H(7) O(2) 2.006(3) no . 55501
H(7) C(5) 3.942(4) no . 55501
H(7) C(6) 2.581(4) no . 55501
H(7) C(9) 3.701(6) no . 54508
H(8) Co(1) 3.250(3) no . 55501
H(8) O(1) 3.869(6) no . 54505
H(8) O(2) 1.947(4) no . 55501
H(8) C(6) 3.142(6) no . 55501
H(9) O(1) 3.877(4) no . 55501
H(9) O(1) 3.366(5) no . 64606
H(9) N(1) 3.935(4) no . 64606
H(9) N(2) 2.639(4) no . 55501
H(9) N(2) 3.811(4) no . 64606
H(9) C(1) 3.350(5) no . 64606
H(9) C(2) 3.779(5) no . 55501
H(9) C(2) 3.003(4) no . 64606
H(9) C(3) 2.687(4) no . 55501
H(9) C(3) 3.354(4) no . 64606
H(9) C(4) 2.595(4) no . 55501
H(9) C(4) 3.949(4) no . 64606
H(9) C(5) 3.665(5) no . 55501
H(9) C(8) 2.006(5) no . 55501
H(9) C(10) 2.686(6) no . 55501
H(9) C(11) 3.260(5) no . 55501
H(10) Cl(1) 3.978(4) no . 64606
H(10) O(1) 3.674(4) no . 55501
H(10) O(1) 3.407(3) no . 65603
H(10) N(2) 2.687(3) no . 55501
H(10) N(2) 3.984(3) no . 65603
H(10) C(2) 3.616(4) no . 55501
H(10) C(3) 2.945(3) no . 55501
H(10) C(4) 3.455(3) no . 55501
H(10) C(8) 2.161(5) no . 55501
H(10) C(10) 3.453(5) no . 55501
H(10) C(11) 2.783(6) no . 55501
H(10) C(11) 3.257(4) no . 65603
H(11) Cl(1) 2.830(4) no . 64606
H(11) N(1) 3.185(4) no . 64606
H(11) N(2) 3.278(4) no . 55501
H(11) C(1) 3.044(4) no . 64606
H(11) C(2) 3.288(3) no . 64606
H(11) C(3) 3.826(4) no . 55501
H(11) C(3) 3.658(4) no . 64606
H(11) C(4) 3.780(4) no . 64606
H(11) C(5) 3.514(4) no . 64606
H(11) C(8) 2.053(4) no . 55501
H(11) C(10) 2.756(4) no . 55501
H(11) C(11) 2.670(5) no . 55501
H(12) O(1) 3.586(4) no . 55501
H(12) N(2) 2.675(4) no . 55501
H(12) C(1) 3.305(5) no . 55504
H(12) C(1) 3.463(4) no . 64606
H(12) C(2) 3.495(4) no . 64606
H(12) C(3) 3.233(6) no . 55501
H(12) C(4) 3.008(6) no . 55501
H(12) C(8) 2.026(3) no . 55501
H(12) C(9) 2.665(4) no . 55501
H(12) C(11) 3.288(3) no . 55501
H(13) O(1) 2.934(5) no . 55501
H(13) N(1) 3.997(3) no . 55504
H(13) N(2) 2.561(6) no . 55501
H(13) C(1) 3.269(4) no . 55504
H(13) C(2) 3.706(5) no . 55504
H(13) C(3) 3.631(6) no . 55501
H(13) C(4) 3.913(6) no . 55501
H(13) C(8) 2.007(5) no . 55501
H(13) C(9) 3.310(5) no . 55501
H(13) C(11) 2.638(3) no . 55501
H(13) C(11) 3.638(6) no . 65602
H(14) Cl(1) 3.939(2) no . 64606
H(14) N(1) 3.891(4) no . 64606
H(14) N(2) 3.342(5) no . 55501
H(14) C(1) 3.406(3) no . 55504
H(14) C(1) 3.224(4) no . 64606
H(14) C(2) 3.638(5) no . 55504
H(14) C(2) 3.837(5) no . 64606
H(14) C(8) 2.096(5) no . 55501
H(14) C(9) 2.778(6) no . 55501
H(14) C(11) 2.672(4) no . 55501
H(14) C(11) 3.489(6) no . 65602
H(15) Cl(1) 2.950(3) no . 64606
H(15) O(1) 3.622(5) no . 55501
H(15) N(2) 3.269(5) no . 55501
H(15) C(2) 3.437(3) no . 65603
H(15) C(8) 2.024(5) no . 55501
H(15) C(9) 2.617(6) no . 55501
H(15) C(10) 2.649(3) no . 55501
H(15) C(10) 3.353(6) no . 65602
H(15) C(11) 3.571(6) no . 65602
H(16) O(1) 2.493(6) no . 55501
H(16) O(2) 3.800(4) no . 65606
H(16) N(2) 2.659(5) no . 55501
H(16) C(7) 3.584(4) no . 65606
H(16) C(8) 2.058(5) no . 55501
H(16) C(9) 3.300(5) no . 55501
H(16) C(10) 2.654(3) no . 55501
H(16) C(10) 3.789(6) no . 65602
H(16) C(11) 3.499(6) no . 65602
H(17) O(1) 2.687(4) no . 55501
H(17) O(1) 3.426(4) no . 65603
H(17) N(2) 2.577(4) no . 55501
H(17) N(2) 3.211(3) no . 65603
H(17) C(2) 3.271(3) no . 65603
H(17) C(3) 3.755(4) no . 55501
H(17) C(3) 3.488(3) no . 65603
H(17) C(8) 2.023(3) no . 55501
H(17) C(8) 3.501(5) no . 65603
H(17) C(9) 2.644(4) no . 55501
H(17) C(9) 3.315(4) no . 65603
H(17) C(10) 3.286(3) no . 55501
H(17) C(11) 3.367(6) no . 65603

loop_
_geom_torsion_atom_site_label_1
_geom_torsion_atom_site_label_2
_geom_torsion_atom_site_label_3
_geom_torsion_atom_site_label_4
_geom_torsion
_geom_torsion_publ_flag
_geom_torsion_site_symmetry_1
_geom_torsion_site_symmetry_2
_geom_torsion_site_symmetry_3
_geom_torsion_site_symmetry_4
Cl(1) Co(1) O(2) C(6) 60.1(1) yes . . . .
Cl(1) Co(1) O(2) C(7) -79.3(2) yes . . . .
N(1) Co(1) O(2) C(6) -29.4(1) yes . . . .
N(1) Co(1) O(2) C(7) -168.9(2) yes . . . .
Cl(1) Co(1) N(1) C(1) 97.5(2) yes . . . .
Cl(1) Co(1) N(1) C(5) -70.7(2) yes . . . .
O(2) Co(1) N(1) C(1) -172.7(2) yes . . . .
O(2) Co(1) N(1) C(5) 19.2(2) yes . . . .
Co(1) O(2) C(6) C(5) 33.8(2) yes . . . .
Co(1) O(2) C(6) H(4) 154.8(2) no . . . .
Co(1) O(2) C(6) H(5) -90.5(3) no . . . .
C(7) O(2) C(6) C(5) 176.9(2) yes . . . .
C(7) O(2) C(6) H(4) -62.1(3) no . . . .
C(7) O(2) C(6) H(5) 52.5(3) no . . . .
Co(1) O(2) C(7) H(6) -166.2(4) no . . . .
Co(1) O(2) C(7) H(7) 81.1(5) no . . . .
Co(1) O(2) C(7) H(8) -47.5(4) no . . . .
C(6) O(2) C(7) H(6) 54.0(5) no . . . .
C(6) O(2) C(7) H(7) -58.7(5) no . . . .
C(6) O(2) C(7) H(8) 172.8(3) no . . . .
Co(1) N(1) C(1) C(2) -167.4(2) yes . . . .
Co(1) N(1) C(1) H(1) 9.8(4) no . . . .
C(5) N(1) C(1) C(2) 0.7(3) yes . . . .
C(5) N(1) C(1) H(1) 178.0(2) no . . . .
Co(1) N(1) C(5) C(4) 170.1(2) yes . . . .
Co(1) N(1) C(5) C(6) -6.8(3) yes . . . .
C(1) N(1) C(5) C(4) 1.2(3) yes . . . .
C(1) N(1) C(5) C(6) -175.7(2) yes . . . .
O(1) N(2) C(3) C(2) -38.7(3) yes . . . .
O(1) N(2) C(3) C(4) 138.4(3) yes . . . .
C(8) N(2) C(3) C(2) 136.2(2) yes . . . .
C(8) N(2) C(3) C(4) -46.7(3) yes . . . .
O(1) N(2) C(8) C(9) 145.1(2) yes . . . .
O(1) N(2) C(8) C(10) -91.9(3) yes . . . .
O(1) N(2) C(8) C(11) 26.6(4) yes . . . .
C(3) N(2) C(8) C(9) -29.8(3) yes . . . .
C(3) N(2) C(8) C(10) 93.3(3) yes . . . .
C(3) N(2) C(8) C(11) -148.2(3) yes . . . .
N(1) C(1) C(2) C(3) -1.7(4) yes . . . .
N(1) C(1) C(2) H(2) 178.8(3) no . . . .
H(1) C(1) C(2) C(3) -178.6(3) no . . . .
H(1) C(1) C(2) H(2) 1.9(5) no . . . .
C(1) C(2) C(3) N(2) 178.0(2) yes . . . .
C(1) C(2) C(3) C(4) 0.8(4) yes . . . .
H(2) C(2) C(3) N(2) -2.6(4) no . . . .
H(2) C(2) C(3) C(4) -179.8(3) no . . . .
N(2) C(3) C(4) C(5) -176.1(2) yes . . . .
N(2) C(3) C(4) H(3) 2.8(4) no . . . .
C(2) C(3) C(4) C(5) 1.0(4) yes . . . .
C(2) C(3) C(4) H(3) 179(359) no . . . .
C(3) C(4) C(5) N(1) -2.1(4) yes . . . .
C(3) C(4) C(5) C(6) 174.7(2) yes . . . .
H(3) C(4) C(5) N(1) 179.2(3) no . . . .
H(3) C(4) C(5) C(6) -4.0(5) no . . . .
N(1) C(5) C(6) O(2) -18.1(3) yes . . . .
N(1) C(5) C(6) H(4) -141.1(4) no . . . .
N(1) C(5) C(6) H(5) 102.3(5) no . . . .
C(4) C(5) C(6) O(2) 164.8(2) yes . . . .
C(4) C(5) C(6) H(4) 41.9(5) no . . . .
C(4) C(5) C(6) H(5) -74.7(5) no . . . .
N(2) C(8) C(9) H(9) 62.9(5) no . . . .
N(2) C(8) C(9) H(10) -53.9(4) no . . . .
N(2) C(8) C(9) H(11) -176.0(2) no . . . .
C(10) C(8) C(9) H(9) -58.0(5) no . . . .
C(10) C(8) C(9) H(10) -174.8(4) no . . . .
C(10) C(8) C(9) H(11) 63.1(3) no . . . .
C(11) C(8) C(9) H(9) -179.7(4) no . . . .
C(11) C(8) C(9) H(10) 63.4(5) no . . . .
C(11) C(8) C(9) H(11) -58.6(4) no . . . .
N(2) C(8) C(10) H(12) -66.3(4) no . . . .
N(2) C(8) C(10) H(13) 55.0(5) no . . . .
N(2) C(8) C(10) H(14) 174.7(4) no . . . .
C(9) C(8) C(10) H(12) 54.5(4) no . . . .
C(9) C(8) C(10) H(13) 175.9(4) no . . . .
C(9) C(8) C(10) H(14) -64.4(5) no . . . .
C(11) C(8) C(10) H(12) 176.2(3) no . . . .
C(11) C(8) C(10) H(13) -62.4(4) no . . . .
C(11) C(8) C(10) H(14) 57.3(4) no . . . .
N(2) C(8) C(11) H(15) 178.1(4) no . . . .
N(2) C(8) C(11) H(16) -62.8(5) no . . . .
N(2) C(8) C(11) H(17) 57.4(4) no . . . .
C(9) C(8) C(11) H(15) 60.0(5) no . . . .
C(9) C(8) C(11) H(16) 179.1(4) no . . . .
C(9) C(8) C(11) H(17) -60.8(4) no . . . .
C(10) C(8) C(11) H(15) -63.6(4) no . . . .
C(10) C(8) C(11) H(16) 55.5(5) no . . . .
C(10) C(8) C(11) H(17) 175.7(3) no . . . .
